data_4066530
loop_
_publ_author_name
'Tse, Sunny Kai San'
'Bai, Wei'
'Sung, Herman Ho-Yung'
'Williams, Ian Duncan'
'Jia, Guochen'

_publ_section_title
;
 Substituted Cyclopentadienyl Osmium Complexes from the Reactions of
 OsH3Cl(PPh3)3with Fulvenes and Cyclopentadienes
;
_journal_issue 16
_journal_name_full Organometallics
_journal_page_first 3571
_journal_paper_doi 10.1021/om1005066
_journal_volume 29
_journal_year 2010
_chemical_formula_sum 'C46 H45 Cl Os P2'
_chemical_formula_weight 885.41
_chemical_name_systematic
; 
 ? 
;
_space_group_IT_number 14
_symmetry_cell_setting monoclinic
_symmetry_space_group_name_Hall '-P 2ybc'
_symmetry_space_group_name_H-M 'P 1 21/c 1'
_atom_sites_solution_hydrogens geom
_atom_sites_solution_primary direct
_atom_sites_solution_secondary difmap
_audit_creation_method SHELXL-97
_cell_angle_alpha 90.00
_cell_angle_beta 101.6230(10)
_cell_angle_gamma 90.00
_cell_formula_units_Z 4
_cell_length_a 17.135(2)
_cell_length_b 10.6770(13)
_cell_length_c 20.526(3)
_cell_measurement_reflns_used 9913
_cell_measurement_temperature 100(2)
_cell_measurement_theta_max 28.27
_cell_measurement_theta_min 2.26
_cell_volume 3678.2(8)
_computing_structure_refinement 'SHELXL-97 (Sheldrick, 1997)'
_computing_structure_solution 'SHELXS-97 (Sheldrick, 1990)'
_diffrn_ambient_temperature 100(2)
_diffrn_measured_fraction_theta_full 0.992
_diffrn_measured_fraction_theta_max 0.992
_diffrn_radiation_monochromator graphite
_diffrn_radiation_source 'fine-focus sealed tube'
_diffrn_radiation_type MoK\a
_diffrn_radiation_wavelength 0.71073
_diffrn_reflns_av_R_equivalents 0.0371
_diffrn_reflns_av_sigmaI/netI 0.0283
_diffrn_reflns_limit_h_max 21
_diffrn_reflns_limit_h_min -21
_diffrn_reflns_limit_k_max 13
_diffrn_reflns_limit_k_min -13
_diffrn_reflns_limit_l_max 25
_diffrn_reflns_limit_l_min -25
_diffrn_reflns_number 36908
_diffrn_reflns_theta_full 25.00
_diffrn_reflns_theta_max 26.00
_diffrn_reflns_theta_min 2.03
_exptl_absorpt_coefficient_mu 3.660
_exptl_absorpt_correction_T_max 1.00
_exptl_absorpt_correction_T_min 0.80
_exptl_absorpt_correction_type multi-scan
_exptl_absorpt_process_details SADABS
_exptl_crystal_colour red
_exptl_crystal_density_diffrn 1.599
_exptl_crystal_density_method 'not measured'
_exptl_crystal_description bar
_exptl_crystal_F_000 1776
_exptl_crystal_size_max 0.30
_exptl_crystal_size_mid 0.08
_exptl_crystal_size_min 0.06
_refine_diff_density_max 1.473
_refine_diff_density_min -0.401
_refine_diff_density_rms 0.086
_refine_ls_extinction_method none
_refine_ls_goodness_of_fit_ref 1.010
_refine_ls_hydrogen_treatment constr
_refine_ls_matrix_type full
_refine_ls_number_parameters 456
_refine_ls_number_reflns 7175
_refine_ls_number_restraints 0
_refine_ls_restrained_S_all 1.010
_refine_ls_R_factor_all 0.0262
_refine_ls_R_factor_gt 0.0213
_refine_ls_shift/su_max 0.002
_refine_ls_shift/su_mean 0.000
_refine_ls_structure_factor_coef Fsqd
_refine_ls_weighting_details 'calc w=1/[\s^2^(Fo^2^)+(0.0280P)^2^+0.0000P] where P=(Fo^2^+2Fc^2^)/3'
_refine_ls_weighting_scheme calc
_refine_ls_wR_factor_gt 0.0473
_refine_ls_wR_factor_ref 0.0486
_reflns_number_gt 6421
_reflns_number_total 7175
_reflns_threshold_expression >2sigma(I)
_cod_data_source_file om1005066_si_001.cif
_cod_data_source_block Complex3
_cod_depositor_comments
;
The following automatic conversions were performed:

'_symmetry_cell_setting' value 'Monoclinic' changed to 'monoclinic'
according to /home/saulius/struct/CIF-dictionaries/cif_core.dic
dictionary named 'cif_core.dic' version 2.4.1 from 2010-06-29.

Automatic conversion script
Id: cif_fix_values 1715 2011-07-08 13:25:40Z adriana 
;
_cod_original_sg_symbol_H-M P2(1)/c
_cod_database_code 4066530

loop_
_symmetry_equiv_pos_as_xyz
'x, y, z'
'-x, y+1/2, -z+1/2'
'-x, -y, -z'
'x, -y-1/2, z-1/2'

loop_
_atom_site_label
_atom_site_type_symbol
_atom_site_fract_x
_atom_site_fract_y
_atom_site_fract_z
_atom_site_U_iso_or_equiv
_atom_site_adp_type
_atom_site_occupancy
_atom_site_symmetry_multiplicity
_atom_site_calc_flag
_atom_site_refinement_flags
Os1 Os 0.297915(5) 0.519014(9) 0.341506(5) 0.01162(4) Uani 1 1 d .
Cl1 Cl 0.22663(4) 0.32985(5) 0.29461(3) 0.01650(13) Uani 1 1 d .
P1 P 0.18929(4) 0.59567(6) 0.38107(3) 0.01276(13) Uani 1 1 d .
P2 P 0.26447(4) 0.60818(6) 0.23688(3) 0.01339(13) Uani 1 1 d .
C1 C 0.38440(14) 0.3912(2) 0.40781(13) 0.0169(5) Uani 1 1 d .
C2 C 0.41599(14) 0.4267(2) 0.35021(13) 0.0180(5) Uani 1 1 d .
C3 C 0.42841(15) 0.5574(3) 0.35315(13) 0.0179(5) Uani 1 1 d .
C4 C 0.40158(15) 0.6070(2) 0.40992(13) 0.0168(5) Uani 1 1 d .
C5 C 0.37703(16) 0.5013(2) 0.44448(13) 0.0182(6) Uani 1 1 d .
C6 C 0.36996(16) 0.2592(2) 0.42674(13) 0.0223(6) Uani 1 1 d .
H6A H 0.4201 0.2123 0.4337 0.033 Uiso 1 1 calc R
H6B H 0.3311 0.2198 0.3911 0.033 Uiso 1 1 calc R
H6C H 0.3492 0.2591 0.4679 0.033 Uiso 1 1 calc R
C7 C 0.44388(16) 0.3344(3) 0.30456(13) 0.0245(6) Uani 1 1 d .
H7A H 0.4939 0.2961 0.3274 0.037 Uiso 1 1 calc R
H7B H 0.4525 0.3778 0.2645 0.037 Uiso 1 1 calc R
H7C H 0.4034 0.2692 0.2920 0.037 Uiso 1 1 calc R
C8 C 0.47731(15) 0.6282(3) 0.31179(13) 0.0228(6) Uani 1 1 d .
H8A H 0.5333 0.6284 0.3346 0.034 Uiso 1 1 calc R
H8B H 0.4580 0.7146 0.3055 0.034 Uiso 1 1 calc R
H8C H 0.4724 0.5875 0.2684 0.034 Uiso 1 1 calc R
C9 C 0.41907(16) 0.7334(3) 0.44079(13) 0.0237(6) Uani 1 1 d .
H9A H 0.4634 0.7269 0.4792 0.036 Uiso 1 1 calc R
H9B H 0.3717 0.7651 0.4554 0.036 Uiso 1 1 calc R
H9C H 0.4336 0.7911 0.4080 0.036 Uiso 1 1 calc R
C10 C 0.36183(18) 0.5074(3) 0.51393(14) 0.0233(6) Uani 1 1 d .
H10A H 0.4128 0.5083 0.5458 0.035 Uiso 1 1 calc R
H10B H 0.3308 0.4342 0.5222 0.035 Uiso 1 1 calc R
H10C H 0.3320 0.5839 0.5191 0.035 Uiso 1 1 calc R
C11 C 0.16160(16) 0.5062(2) 0.45029(13) 0.0158(5) Uani 1 1 d .
C12 C 0.18133(16) 0.3802(2) 0.45753(13) 0.0203(6) Uani 1 1 d .
H12A H 0.2122 0.3425 0.4292 0.024 Uiso 1 1 calc R
C13 C 0.15613(17) 0.3088(3) 0.50611(14) 0.0267(6) Uani 1 1 d .
H13A H 0.1689 0.2222 0.5101 0.032 Uiso 1 1 calc R
C14 C 0.11266(17) 0.3626(3) 0.54868(14) 0.0259(6) Uani 1 1 d .
H14A H 0.0974 0.3137 0.5827 0.031 Uiso 1 1 calc R
C15 C 0.09137(17) 0.4877(3) 0.54167(14) 0.0238(6) Uani 1 1 d .
H15A H 0.0613 0.5248 0.5707 0.029 Uiso 1 1 calc R
C16 C 0.11440(15) 0.5589(3) 0.49175(13) 0.0190(5) Uani 1 1 d .
H16A H 0.0980 0.6438 0.4857 0.023 Uiso 1 1 calc R
C21 C 0.08647(14) 0.6053(2) 0.33215(12) 0.0135(5) Uani 1 1 d .
C22 C 0.05563(16) 0.5008(2) 0.29501(13) 0.0179(6) Uani 1 1 d .
H22A H 0.0892 0.4312 0.2918 0.021 Uiso 1 1 calc R
C23 C -0.02392(16) 0.4978(2) 0.26265(14) 0.0191(6) Uani 1 1 d .
H23A H -0.0444 0.4259 0.2377 0.023 Uiso 1 1 calc R
C24 C -0.07335(15) 0.5988(2) 0.26657(13) 0.0190(6) Uani 1 1 d .
H24A H -0.1277 0.5963 0.2445 0.023 Uiso 1 1 calc R
C25 C -0.04304(15) 0.7035(2) 0.30284(12) 0.0174(5) Uani 1 1 d .
H25A H -0.0764 0.7739 0.3047 0.021 Uiso 1 1 calc R
C26 C 0.03568(14) 0.7062(2) 0.33637(12) 0.0150(5) Uani 1 1 d .
H26A H 0.0553 0.7773 0.3625 0.018 Uiso 1 1 calc R
C31 C 0.20435(14) 0.7558(2) 0.41397(12) 0.0152(5) Uani 1 1 d .
C32 C 0.19972(14) 0.8539(2) 0.36803(13) 0.0172(5) Uani 1 1 d .
H32A H 0.1857 0.8360 0.3218 0.021 Uiso 1 1 calc R
C33 C 0.21521(17) 0.9761(2) 0.38866(15) 0.0216(6) Uani 1 1 d .
H33A H 0.2128 1.0412 0.3567 0.026 Uiso 1 1 calc R
C34 C 0.23426(17) 1.0037(2) 0.45582(15) 0.0242(6) Uani 1 1 d .
H34A H 0.2449 1.0877 0.4701 0.029 Uiso 1 1 calc R
C35 C 0.23781(15) 0.9088(2) 0.50194(13) 0.0219(6) Uani 1 1 d .
H35A H 0.2499 0.9278 0.5481 0.026 Uiso 1 1 calc R
C36 C 0.22378(15) 0.7853(2) 0.48111(13) 0.0196(6) Uani 1 1 d .
H36A H 0.2276 0.7204 0.5133 0.024 Uiso 1 1 calc R
C41 C 0.32449(15) 0.5418(2) 0.17954(12) 0.0181(6) Uani 1 1 d .
C42 C 0.32018(16) 0.4131(2) 0.16583(13) 0.0212(6) Uani 1 1 d .
H42A H 0.2887 0.3606 0.1876 0.025 Uiso 1 1 calc R
C43 C 0.36166(17) 0.3621(3) 0.12075(13) 0.0256(6) Uani 1 1 d .
H43A H 0.3561 0.2755 0.1101 0.031 Uiso 1 1 calc R
C44 C 0.41098(17) 0.4358(3) 0.09107(14) 0.0299(7) Uani 1 1 d .
H44A H 0.4392 0.4002 0.0602 0.036 Uiso 1 1 calc R
C45 C 0.41888(17) 0.5614(3) 0.10659(14) 0.0295(7) Uani 1 1 d .
H45A H 0.4540 0.6120 0.0875 0.035 Uiso 1 1 calc R
C46 C 0.37550(15) 0.6145(3) 0.15013(13) 0.0227(6) Uani 1 1 d .
H46A H 0.3807 0.7015 0.1599 0.027 Uiso 1 1 calc R
C51 C 0.16299(15) 0.5975(2) 0.18426(12) 0.0148(5) Uani 1 1 d .
C52 C 0.10862(15) 0.6949(2) 0.18545(13) 0.0184(5) Uani 1 1 d .
H52A H 0.1239 0.7642 0.2143 0.022 Uiso 1 1 calc R
C53 C 0.03320(16) 0.6928(3) 0.14561(13) 0.0224(6) Uani 1 1 d .
H53A H -0.0024 0.7603 0.1472 0.027 Uiso 1 1 calc R
C54 C 0.00927(16) 0.5921(3) 0.10319(13) 0.0247(6) Uani 1 1 d .
H54A H -0.0422 0.5908 0.0753 0.030 Uiso 1 1 calc R
C55 C 0.06172(17) 0.4943(2) 0.10231(14) 0.0226(6) Uani 1 1 d .
H55A H 0.0457 0.4244 0.0741 0.027 Uiso 1 1 calc R
C56 C 0.13799(17) 0.4967(2) 0.14227(14) 0.0195(6) Uani 1 1 d .
H56A H 0.1733 0.4286 0.1408 0.023 Uiso 1 1 calc R
C61 C 0.28321(15) 0.7765(2) 0.22707(12) 0.0159(5) Uani 1 1 d .
C62 C 0.32572(15) 0.8437(2) 0.28065(13) 0.0192(6) Uani 1 1 d .
H62A H 0.3432 0.8027 0.3221 0.023 Uiso 1 1 calc R
C63 C 0.34316(18) 0.9696(2) 0.27471(15) 0.0262(6) Uani 1 1 d .
H63A H 0.3736 1.0136 0.3114 0.031 Uiso 1 1 calc R
C64 C 0.31593(18) 1.0307(3) 0.21495(15) 0.0271(7) Uani 1 1 d .
H64A H 0.3266 1.1174 0.2109 0.033 Uiso 1 1 calc R
C65 C 0.27328(17) 0.9658(3) 0.16140(15) 0.0253(6) Uani 1 1 d .
H65A H 0.2547 1.0081 0.1205 0.030 Uiso 1 1 calc R
C66 C 0.25739(16) 0.8402(3) 0.16673(13) 0.0218(6) Uani 1 1 d .
H66A H 0.2287 0.7963 0.1292 0.026 Uiso 1 1 calc R

loop_
_atom_site_aniso_label
_atom_site_aniso_U_11
_atom_site_aniso_U_22
_atom_site_aniso_U_33
_atom_site_aniso_U_23
_atom_site_aniso_U_13
_atom_site_aniso_U_12
Os1 0.01076(6) 0.01258(6) 0.01130(6) -0.00015(4) 0.00171(4) -0.00060(4)
Cl1 0.0152(3) 0.0138(3) 0.0197(3) -0.0019(2) 0.0016(2) -0.0011(2)
P1 0.0128(3) 0.0135(3) 0.0118(3) -0.0003(2) 0.0019(3) -0.0004(2)
P2 0.0134(3) 0.0144(3) 0.0125(3) -0.0008(2) 0.0029(3) -0.0005(2)
C1 0.0097(12) 0.0225(14) 0.0167(13) 0.0034(10) -0.0018(10) 0.0036(10)
C2 0.0103(12) 0.0257(14) 0.0168(13) 0.0018(11) 0.0000(10) 0.0021(10)
C3 0.0108(12) 0.0256(14) 0.0154(13) 0.0016(11) -0.0022(10) -0.0014(10)
C4 0.0107(12) 0.0231(14) 0.0145(13) -0.0006(10) -0.0022(10) -0.0016(10)
C5 0.0118(13) 0.0257(15) 0.0158(14) 0.0015(10) -0.0002(11) -0.0009(10)
C6 0.0199(15) 0.0226(14) 0.0228(15) 0.0068(11) 0.0008(12) 0.0026(11)
C7 0.0219(15) 0.0285(16) 0.0225(15) -0.0013(12) 0.0028(12) 0.0108(12)
C8 0.0144(14) 0.0302(16) 0.0243(15) 0.0013(12) 0.0050(12) -0.0061(11)
C9 0.0190(14) 0.0297(16) 0.0204(15) -0.0061(12) -0.0006(12) -0.0066(11)
C10 0.0216(15) 0.0331(16) 0.0141(14) -0.0002(11) 0.0007(12) -0.0013(11)
C11 0.0137(13) 0.0205(14) 0.0125(13) 0.0011(10) 0.0008(10) -0.0011(10)
C12 0.0203(14) 0.0227(14) 0.0196(14) 0.0008(11) 0.0083(11) -0.0006(11)
C13 0.0294(16) 0.0202(15) 0.0324(17) 0.0061(12) 0.0107(13) 0.0003(12)
C14 0.0266(16) 0.0311(16) 0.0219(15) 0.0063(12) 0.0096(12) -0.0087(12)
C15 0.0194(15) 0.0340(16) 0.0193(15) -0.0030(11) 0.0071(12) -0.0024(11)
C16 0.0162(13) 0.0215(13) 0.0199(14) 0.0018(11) 0.0048(11) 0.0015(11)
C21 0.0111(12) 0.0180(13) 0.0118(12) 0.0015(9) 0.0032(10) -0.0004(9)
C22 0.0173(14) 0.0175(14) 0.0194(14) 0.0002(10) 0.0045(11) 0.0010(10)
C23 0.0201(14) 0.0180(14) 0.0189(14) -0.0026(10) 0.0035(12) -0.0043(10)
C24 0.0160(14) 0.0230(14) 0.0172(14) 0.0014(10) 0.0017(11) 0.0006(10)
C25 0.0168(13) 0.0190(13) 0.0169(13) 0.0033(10) 0.0049(11) 0.0043(10)
C26 0.0167(13) 0.0146(12) 0.0142(13) -0.0004(10) 0.0045(10) -0.0012(10)
C31 0.0117(12) 0.0158(13) 0.0179(14) -0.0028(10) 0.0028(10) 0.0010(9)
C32 0.0151(13) 0.0200(13) 0.0162(14) -0.0034(10) 0.0024(11) -0.0005(10)
C33 0.0213(15) 0.0165(14) 0.0261(16) 0.0004(11) 0.0026(12) -0.0005(11)
C34 0.0205(15) 0.0192(15) 0.0326(17) -0.0080(11) 0.0048(13) -0.0014(11)
C35 0.0205(14) 0.0282(16) 0.0166(14) -0.0088(11) 0.0027(11) -0.0019(11)
C36 0.0194(14) 0.0232(14) 0.0160(14) 0.0016(11) 0.0031(11) 0.0003(11)
C41 0.0155(13) 0.0269(15) 0.0107(13) -0.0024(10) -0.0003(10) 0.0039(11)
C42 0.0214(15) 0.0232(15) 0.0167(14) 0.0011(11) -0.0015(11) 0.0078(11)
C43 0.0294(17) 0.0263(15) 0.0192(15) -0.0023(11) 0.0005(12) 0.0104(12)
C44 0.0212(15) 0.0488(19) 0.0195(15) -0.0064(13) 0.0035(12) 0.0141(14)
C45 0.0185(15) 0.0482(19) 0.0233(16) -0.0041(14) 0.0077(12) -0.0033(13)
C46 0.0161(14) 0.0322(16) 0.0195(15) -0.0053(11) 0.0031(11) -0.0033(11)
C51 0.0149(13) 0.0179(13) 0.0114(12) 0.0025(10) 0.0020(10) -0.0007(10)
C52 0.0193(14) 0.0197(13) 0.0163(14) 0.0001(10) 0.0038(11) -0.0001(10)
C53 0.0192(14) 0.0257(15) 0.0226(15) 0.0044(11) 0.0048(12) 0.0056(11)
C54 0.0195(15) 0.0323(17) 0.0199(15) 0.0045(12) -0.0020(12) -0.0022(12)
C55 0.0234(15) 0.0232(15) 0.0203(15) -0.0026(11) 0.0021(12) -0.0056(11)
C56 0.0199(14) 0.0164(14) 0.0224(15) 0.0001(10) 0.0051(12) -0.0010(10)
C61 0.0154(13) 0.0176(13) 0.0166(13) 0.0031(10) 0.0081(11) 0.0009(10)
C62 0.0187(14) 0.0220(14) 0.0177(14) 0.0010(11) 0.0057(11) -0.0014(11)
C63 0.0304(17) 0.0221(15) 0.0268(16) -0.0033(12) 0.0071(13) -0.0023(12)
C64 0.0284(16) 0.0188(15) 0.0366(18) 0.0032(12) 0.0123(14) -0.0050(12)
C65 0.0276(16) 0.0259(15) 0.0244(16) 0.0112(12) 0.0095(13) 0.0016(12)
C66 0.0222(15) 0.0260(15) 0.0178(14) 0.0047(11) 0.0055(11) -0.0016(11)

loop_
_atom_type_symbol
_atom_type_description
_atom_type_scat_dispersion_real
_atom_type_scat_dispersion_imag
_atom_type_scat_source
C C 0.0033 0.0016 'International Tables Vol C Tables 4.2.6.8 and 6.1.1.4'
H H 0.0000 0.0000 'International Tables Vol C Tables 4.2.6.8 and 6.1.1.4'
P P 0.1023 0.0942 'International Tables Vol C Tables 4.2.6.8 and 6.1.1.4'
Cl Cl 0.1484 0.1585 'International Tables Vol C Tables 4.2.6.8 and 6.1.1.4'
Os Os -1.2165 7.6030 'International Tables Vol C Tables 4.2.6.8 and 6.1.1.4'

loop_
_geom_angle_atom_site_label_1
_geom_angle_atom_site_label_2
_geom_angle_atom_site_label_3
_geom_angle
C2 Os1 C4 62.71(10)
C2 Os1 C3 36.88(10)
C4 Os1 C3 37.46(9)
C2 Os1 C1 37.63(9)
C4 Os1 C1 62.20(10)
C3 Os1 C1 61.72(9)
C2 Os1 C5 61.78(9)
C4 Os1 C5 37.18(9)
C3 Os1 C5 61.38(9)
C1 Os1 C5 36.37(9)
C2 Os1 P2 107.94(7)
C4 Os1 P2 115.27(7)
C3 Os1 P2 94.53(7)
C1 Os1 P2 144.90(7)
C5 Os1 P2 152.33(7)
C2 Os1 P1 155.11(7)
C4 Os1 P1 102.91(7)
C3 Os1 P1 138.69(7)
C1 Os1 P1 118.48(7)
C5 Os1 P1 94.23(7)
P2 Os1 P1 96.51(2)
C2 Os1 Cl1 92.26(7)
C4 Os1 Cl1 149.44(7)
C3 Os1 Cl1 126.89(7)
C1 Os1 Cl1 87.32(7)
C5 Os1 Cl1 116.86(6)
P2 Os1 Cl1 87.93(2)
P1 Os1 Cl1 93.24(2)
C31 P1 C21 101.30(11)
C31 P1 C11 103.69(11)
C21 P1 C11 94.71(11)
C31 P1 Os1 113.15(8)
C21 P1 Os1 124.97(8)
C11 P1 Os1 115.69(8)
C61 P2 C41 99.92(12)
C61 P2 C51 99.19(11)
C41 P2 C51 100.47(11)
C61 P2 Os1 119.11(8)
C41 P2 Os1 111.53(8)
C51 P2 Os1 122.87(8)
C5 C1 C2 107.8(2)
C5 C1 C6 127.4(2)
C2 C1 C6 124.6(2)
C5 C1 Os1 72.56(15)
C2 C1 Os1 69.96(14)
C6 C1 Os1 127.11(18)
C3 C2 C1 107.6(2)
C3 C2 C7 127.7(2)
C1 C2 C7 123.8(2)
C3 C2 Os1 72.06(14)
C1 C2 Os1 72.41(14)
C7 C2 Os1 129.70(18)
C2 C3 C4 109.2(2)
C2 C3 C8 124.5(2)
C4 C3 C8 125.2(2)
C2 C3 Os1 71.06(13)
C4 C3 Os1 71.22(14)
C8 C3 Os1 133.41(18)
C3 C4 C5 106.5(2)
C3 C4 C9 127.3(2)
C5 C4 C9 123.5(2)
C3 C4 Os1 71.32(14)
C5 C4 Os1 72.93(15)
C9 C4 Os1 135.30(18)
C1 C5 C4 108.8(2)
C1 C5 C10 126.3(2)
C4 C5 C10 123.9(2)
C1 C5 Os1 71.07(15)
C4 C5 Os1 69.89(14)
C10 C5 Os1 133.86(19)
C12 C11 C16 118.8(2)
C12 C11 P1 119.2(2)
C16 C11 P1 121.75(19)
C11 C12 C13 120.2(2)
C14 C13 C12 120.7(3)
C13 C14 C15 119.9(3)
C14 C15 C16 119.6(3)
C15 C16 C11 120.6(2)
C22 C21 C26 118.6(2)
C22 C21 P1 117.90(19)
C26 C21 P1 123.13(19)
C23 C22 C21 120.5(2)
C24 C23 C22 120.4(2)
C23 C24 C25 119.5(2)
C24 C25 C26 120.4(2)
C25 C26 C21 120.6(2)
C36 C31 C32 117.9(2)
C36 C31 P1 124.37(19)
C32 C31 P1 117.61(18)
C33 C32 C31 121.3(2)
C32 C33 C34 119.9(3)
C35 C34 C33 119.8(2)
C34 C35 C36 120.3(3)
C31 C36 C35 120.8(2)
C46 C41 C42 118.1(2)
C46 C41 P2 122.6(2)
C42 C41 P2 119.3(2)
C43 C42 C41 120.4(3)
C44 C43 C42 120.7(3)
C45 C44 C43 119.5(3)
C44 C45 C46 120.3(3)
C45 C46 C41 120.9(3)
C56 C51 C52 117.6(2)
C56 C51 P2 122.90(19)
C52 C51 P2 119.53(19)
C53 C52 C51 121.5(2)
C52 C53 C54 120.3(3)
C55 C54 C53 118.8(3)
C54 C55 C56 120.9(3)
C51 C56 C55 120.8(2)
C62 C61 C66 118.0(2)
C62 C61 P2 119.48(19)
C66 C61 P2 122.5(2)
C63 C62 C61 121.2(3)
C64 C63 C62 119.6(3)
C65 C64 C63 120.0(3)
C66 C65 C64 120.5(3)
C65 C66 C61 120.7(3)

loop_
_geom_bond_atom_site_label_1
_geom_bond_atom_site_label_2
_geom_bond_distance
Os1 C2 2.225(2)
Os1 C4 2.237(2)
Os1 C3 2.238(2)
Os1 C1 2.258(2)
Os1 C5 2.277(3)
Os1 P2 2.3132(7)
Os1 P1 2.3243(7)
Os1 Cl1 2.4544(6)
P1 C31 1.837(2)
P1 C21 1.847(2)
P1 C11 1.852(3)
P2 C61 1.844(2)
P2 C41 1.853(3)
P2 C51 1.856(3)
C1 C5 1.415(4)
C1 C2 1.446(4)
C1 C6 1.495(4)
C2 C3 1.412(4)
C2 C7 1.502(4)
C3 C4 1.437(4)
C3 C8 1.510(3)
C4 C5 1.440(3)
C4 C9 1.496(4)
C5 C10 1.501(4)
C11 C12 1.388(3)
C11 C16 1.404(4)
C12 C13 1.391(4)
C13 C14 1.382(4)
C14 C15 1.385(4)
C15 C16 1.395(4)
C21 C22 1.394(3)
C21 C26 1.399(3)
C22 C23 1.391(4)
C23 C24 1.384(4)
C24 C25 1.385(4)
C25 C26 1.386(3)
C31 C36 1.387(3)
C31 C32 1.401(3)
C32 C33 1.381(3)
C33 C34 1.383(4)
C34 C35 1.379(4)
C35 C36 1.392(4)
C41 C46 1.394(4)
C41 C42 1.401(4)
C42 C43 1.387(4)
C43 C44 1.383(4)
C44 C45 1.379(5)
C45 C46 1.393(4)
C51 C56 1.392(3)
C51 C52 1.400(3)
C52 C53 1.383(4)
C53 C54 1.392(4)
C54 C55 1.380(4)
C55 C56 1.396(4)
C61 C62 1.390(3)
C61 C66 1.404(3)
C62 C63 1.387(4)
C63 C64 1.385(4)
C64 C65 1.378(4)
C65 C66 1.377(4)
